data_2218867
loop_
_publ_author_name
'Rizzoli, Corrado'
'Ramalingam, Kuppukkannu'
'Alexander, Nagarajan'

_publ_section_title
Bis(\m-<i>N</i>-benzyl-<i>N</i>-methyldithiocarbamato)-1:2\k^3^<i>S</i>,<i>S</i>':<i>S</i>';1:2\k^3^<i>S</i>:<i>S</i>,<i>S</i>'-bis[bis(<i>N</i>-benzyl-<i>N</i>-methyldithiocarbamato-\k^2^<i>S</i>,<i>S</i>')thallium(III)]
_journal_coeditor_code AT2589
_journal_issue 8
_journal_name_full 'Acta Crystallographica Section E'
_journal_page_first m1020
_journal_page_last m1021
_journal_paper_doi 10.1107/S1600536808021004
_journal_volume 64
_journal_year 2008
_chemical_formula_iupac '[Tl2 (C9 H10 N S2)6]'
_chemical_formula_moiety 'C54 H60 N6 S12 Tl2'
_chemical_formula_sum 'C54 H60 N6 S12 Tl2'
_chemical_formula_weight 1586.57
_chemical_name_common
;
Bis(\m-<i>N</i>-benzyl-<i>N</i>-methyldithiocarbamato)-
1:2\k^3^<i>S</i>,<i>S</i>':<i>S</i>';1:2\k^3^<i>S</i>:<i>S</i>,<i>S</i>'-
bis[bis(<i>N</i>-benzyl-<i>N</i>-methyldithiocarbamato-
\k^2^<i>S</i>,<i>S</i>')thallium(III)]
;
_space_group_IT_number 14
_symmetry_cell_setting monoclinic
_symmetry_space_group_name_Hall '-P 2ybc'
_symmetry_space_group_name_H-M 'P 1 21/c 1'
_atom_sites_solution_hydrogens geom
_atom_sites_solution_primary direct
_atom_sites_solution_secondary difmap
_cell_angle_alpha 90.00
_cell_angle_beta 98.539(2)
_cell_angle_gamma 90.00
_cell_formula_units_Z 2
_cell_length_a 13.3326(9)
_cell_length_b 9.9280(6)
_cell_length_c 24.1379(16)
_cell_measurement_reflns_used 6832
_cell_measurement_temperature 296(2)
_cell_measurement_theta_max 27.2
_cell_measurement_theta_min 3.0
_cell_volume 3159.6(4)
_computing_cell_refinement 'SAINT (Bruker, 1997)'
_computing_data_collection 'SMART (Bruker, 1997)'
_computing_data_reduction 'SAINT (Bruker, 1997)'
_computing_molecular_graphics 'ORTEP-3 for Windows (Farrugia, 1997) and SCHAKAL (Keller, 1997)'
_computing_publication_material 'SHELXL97 (Sheldrick, 2008) and PARST95 (Nardelli, 1995)'
_computing_structure_refinement 'SHELXL97 (Sheldrick, 2008)'
_computing_structure_solution 'SIR97 (Altomare <i>et al.</i>,  1999)'
_diffrn_ambient_temperature 296(2)
_diffrn_measured_fraction_theta_full 1.000
_diffrn_measured_fraction_theta_max 0.914
_diffrn_measurement_device 'Bruker SMART 1000  CCD'
_diffrn_measurement_method \w
_diffrn_radiation_monochromator graphite
_diffrn_radiation_source 'fine-focus sealed tube'
_diffrn_radiation_type MoK\a
_diffrn_radiation_wavelength 0.71073
_diffrn_reflns_av_R_equivalents 0.0395
_diffrn_reflns_av_sigmaI/netI 0.0414
_diffrn_reflns_limit_h_max 18
_diffrn_reflns_limit_h_min -18
_diffrn_reflns_limit_k_max 13
_diffrn_reflns_limit_k_min -13
_diffrn_reflns_limit_l_max 33
_diffrn_reflns_limit_l_min -32
_diffrn_reflns_number 39462
_diffrn_reflns_theta_full 27.50
_diffrn_reflns_theta_max 29.79
_diffrn_reflns_theta_min 1.54
_diffrn_standards_decay_% 0
_diffrn_standards_number 0
_exptl_absorpt_coefficient_mu 5.530
_exptl_absorpt_correction_T_max 0.282
_exptl_absorpt_correction_T_min 0.248
_exptl_absorpt_correction_type multi-scan
_exptl_absorpt_process_details '(SADABS; Bruker, 1997)'
_exptl_crystal_colour yellow
_exptl_crystal_density_diffrn 1.668
_exptl_crystal_description block
_exptl_crystal_F_000 1560
_exptl_crystal_size_max 0.27
_exptl_crystal_size_mid 0.24
_exptl_crystal_size_min 0.23
_refine_diff_density_max 0.447
_refine_diff_density_min -0.740
_refine_ls_goodness_of_fit_ref 0.939
_refine_ls_hydrogen_treatment constr
_refine_ls_matrix_type full
_refine_ls_number_parameters 334
_refine_ls_number_reflns 8268
_refine_ls_number_restraints 0
_refine_ls_restrained_S_all 0.939
_refine_ls_R_factor_all 0.0525
_refine_ls_R_factor_gt 0.0256
_refine_ls_shift/su_max 0.002
_refine_ls_shift/su_mean 0.000
_refine_ls_structure_factor_coef Fsqd
_refine_ls_weighting_details 'calc w=1/[\s^2^(Fo^2^)+(0.0165P)^2^] where P=(Fo^2^+2Fc^2^)/3'
_refine_ls_weighting_scheme calc
_refine_ls_wR_factor_all 0.0440
_refine_ls_wR_factor_ref 0.0440
_reflns_number_gt 5534
_reflns_number_total 8268
_reflns_threshold_expression I>2\s(I)
_cod_data_source_file at2589.cif
_cod_data_source_block I
_cod_original_sg_symbol_H-M 'P 21/c'
_cod_database_code 2218867
_cod_database_fobs_code 2218867

loop_
_symmetry_equiv_pos_as_xyz
'x, y, z'
'-x, y+1/2, -z+1/2'
'-x, -y, -z'
'x, -y-1/2, z-1/2'

loop_
_atom_site_type_symbol
_atom_site_label
_atom_site_fract_x
_atom_site_fract_y
_atom_site_fract_z
_atom_site_U_iso_or_equiv
_atom_site_adp_type
_atom_site_calc_flag
_atom_site_refinement_flags
_atom_site_occupancy
Tl Tl1 0.556603(8) -0.057237(10) 0.075989(4) 0.04911(4) Uani d . 1
S S1 0.40839(7) -0.19940(8) 0.13240(4) 0.0762(2) Uani d . 1
S S2 0.54015(7) 0.02867(9) 0.17692(3) 0.0734(2) Uani d . 1
S S3 0.36641(6) 0.10572(8) 0.04008(3) 0.0615(2) Uani d . 1
S S4 0.57292(6) 0.22115(8) 0.04598(4) 0.0722(2) Uani d . 1
S S5 0.75951(6) -0.00641(8) 0.10233(4) 0.0694(2) Uani d . 1
S S6 0.67818(6) -0.28177(8) 0.11090(4) 0.0738(2) Uani d . 1
N N1 0.4118(2) -0.0919(3) 0.23396(12) 0.0877(9) Uani d . 1
N N2 0.4099(2) 0.3649(2) 0.05811(9) 0.0601(6) Uani d . 1
N N3 0.8704(2) -0.2290(3) 0.10423(13) 0.0879(9) Uani d . 1
C C1 0.4483(2) -0.0902(3) 0.18492(12) 0.0648(8) Uani d . 1
C C2 0.3332(4) -0.1872(4) 0.24476(18) 0.1292(19) Uani d . 1
H H2A 0.3525 -0.2272 0.2815 0.155 Uiso calc R 1
H H2B 0.3285 -0.2589 0.2172 0.155 Uiso calc R 1
C C3 0.2298(3) -0.1208(4) 0.24245(16) 0.0900(12) Uani d . 1
C C4 0.1609(4) -0.1736(4) 0.27471(19) 0.1262(18) Uani d . 1
H H4 0.1788 -0.2466 0.2983 0.151 Uiso calc R 1
C C5 0.0658(4) -0.1170(5) 0.2714(2) 0.1196(18) Uani d . 1
H H5 0.0189 -0.1533 0.2922 0.143 Uiso calc R 1
C C6 0.0401(4) -0.0078(6) 0.2379(2) 0.1240(17) Uani d . 1
H H6 -0.0236 0.0314 0.2363 0.149 Uiso calc R 1
C C7 0.1084(3) 0.0430(4) 0.20688(19) 0.1088(14) Uani d . 1
H H7 0.0910 0.1174 0.1841 0.131 Uiso calc R 1
C C8 0.2029(3) -0.0138(4) 0.20872(17) 0.0876(11) Uani d . 1
H H8 0.2484 0.0213 0.1868 0.105 Uiso calc R 1
C C9 0.4454(3) 0.0057(6) 0.27812(15) 0.150(2) Uani d . 1
H H9A 0.4107 -0.0106 0.3096 0.225 Uiso calc R 1
H H9B 0.4303 0.0952 0.2642 0.225 Uiso calc R 1
H H9C 0.5171 -0.0032 0.2896 0.225 Uiso calc R 1
C C10 0.4463(2) 0.2424(3) 0.04907(10) 0.0550(7) Uani d . 1
C C11 0.3016(3) 0.3908(3) 0.05803(12) 0.0743(10) Uani d . 1
H H11A 0.2627 0.3175 0.0390 0.089 Uiso calc R 1
H H11B 0.2828 0.4729 0.0372 0.089 Uiso calc R 1
C C12 0.2743(2) 0.4050(3) 0.11678(13) 0.0607(8) Uani d . 1
C C13 0.3135(3) 0.3233(3) 0.15949(14) 0.0784(10) Uani d . 1
H H13 0.3579 0.2548 0.1530 0.094 Uiso calc R 1
C C14 0.2885(3) 0.3406(4) 0.21247(15) 0.0838(10) Uani d . 1
H H14 0.3167 0.2842 0.2414 0.101 Uiso calc R 1
C C15 0.2231(3) 0.4387(4) 0.22273(16) 0.0859(11) Uani d . 1
H H15 0.2061 0.4501 0.2584 0.103 Uiso calc R 1
C C16 0.1829(3) 0.5200(4) 0.17998(19) 0.1046(14) Uani d . 1
H H16 0.1376 0.5874 0.1864 0.126 Uiso calc R 1
C C17 0.2083(3) 0.5040(4) 0.12737(16) 0.0862(11) Uani d . 1
H H17 0.1804 0.5610 0.0986 0.103 Uiso calc R 1
C C18 0.4749(3) 0.4831(3) 0.07046(13) 0.0810(11) Uani d . 1
H H18A 0.4547 0.5315 0.1014 0.122 Uiso calc R 1
H H18B 0.4686 0.5406 0.0382 0.122 Uiso calc R 1
H H18C 0.5442 0.4548 0.0799 0.122 Uiso calc R 1
C C19 0.7783(2) -0.1785(3) 0.10589(12) 0.0619(8) Uani d . 1
C C20 0.9589(3) -0.1455(4) 0.0978(2) 0.1137(15) Uani d . 1
H H20A 1.0093 -0.1554 0.1309 0.136 Uiso calc R 1
H H20B 0.9383 -0.0517 0.0952 0.136 Uiso calc R 1
C C21 1.0065(3) -0.1816(4) 0.0468(2) 0.0894(11) Uani d . 1
C C22 1.1097(3) -0.1881(4) 0.0502(2) 0.0982(12) Uani d . 1
H H22 1.1502 -0.1691 0.0841 0.118 Uiso calc R 1
C C23 1.1541(5) -0.2218(6) 0.0053(3) 0.139(2) Uani d . 1
H H23 1.2244 -0.2251 0.0085 0.167 Uiso calc R 1
C C24 1.0969(7) -0.2506(6) -0.0441(3) 0.167(3) Uani d . 1
H H24 1.1272 -0.2774 -0.0746 0.201 Uiso calc R 1
C C25 0.9920(6) -0.2399(7) -0.0489(3) 0.191(3) Uani d . 1
H H25 0.9517 -0.2572 -0.0831 0.229 Uiso calc R 1
C C26 0.9477(4) -0.2037(6) -0.0031(3) 0.145(2) Uani d . 1
H H26 0.8777 -0.1945 -0.0063 0.174 Uiso calc R 1
C C27 0.8893(3) -0.3733(4) 0.1102(2) 0.1227(16) Uani d . 1
H H27A 0.9593 -0.3914 0.1078 0.184 Uiso calc R 1
H H27B 0.8470 -0.4206 0.0809 0.184 Uiso calc R 1
H H27C 0.8743 -0.4029 0.1460 0.184 Uiso calc R 1

loop_
_atom_site_aniso_label
_atom_site_aniso_U_11
_atom_site_aniso_U_22
_atom_site_aniso_U_33
_atom_site_aniso_U_12
_atom_site_aniso_U_13
_atom_site_aniso_U_23
Tl1 0.05321(7) 0.04376(6) 0.05131(6) 0.00237(6) 0.01089(4) -0.00302(6)
S1 0.0853(6) 0.0551(5) 0.0967(6) -0.0087(4) 0.0411(5) -0.0095(5)
S2 0.0672(6) 0.0906(7) 0.0610(5) -0.0032(5) 0.0052(4) -0.0268(4)
S3 0.0613(5) 0.0560(4) 0.0684(5) 0.0026(4) 0.0135(4) -0.0121(4)
S4 0.0686(6) 0.0494(4) 0.1041(7) 0.0008(4) 0.0310(5) 0.0039(4)
S5 0.0575(5) 0.0601(5) 0.0907(6) -0.0056(4) 0.0118(4) -0.0074(4)
S6 0.0661(6) 0.0595(5) 0.0983(6) 0.0029(4) 0.0203(5) 0.0230(5)
N1 0.086(2) 0.116(3) 0.0671(19) 0.0459(19) 0.0313(16) 0.0198(18)
N2 0.084(2) 0.0478(15) 0.0493(14) 0.0118(14) 0.0120(13) -0.0068(11)
N3 0.0580(19) 0.076(2) 0.127(3) 0.0062(16) 0.0076(17) -0.0008(18)
C1 0.067(2) 0.072(2) 0.0577(18) 0.0242(16) 0.0172(16) 0.0057(15)
C2 0.171(5) 0.106(3) 0.135(4) 0.058(3) 0.105(4) 0.064(3)
C3 0.113(3) 0.065(2) 0.109(3) 0.006(2) 0.072(3) 0.000(2)
C4 0.169(5) 0.081(3) 0.155(4) -0.001(3) 0.114(4) -0.009(3)
C5 0.132(4) 0.097(3) 0.152(4) -0.032(3) 0.094(4) -0.027(3)
C6 0.083(3) 0.144(4) 0.153(5) -0.022(3) 0.047(3) -0.034(4)
C7 0.081(3) 0.115(4) 0.133(4) 0.005(3) 0.025(3) 0.002(3)
C8 0.077(3) 0.079(3) 0.114(3) 0.002(2) 0.040(2) 0.002(2)
C9 0.117(4) 0.282(6) 0.050(2) 0.074(4) 0.009(2) -0.038(3)
C10 0.073(2) 0.0519(17) 0.0401(15) 0.0085(15) 0.0079(14) -0.0025(13)
C11 0.087(3) 0.069(2) 0.063(2) 0.0315(19) 0.0023(18) -0.0057(16)
C12 0.062(2) 0.0532(18) 0.066(2) 0.0076(15) 0.0068(16) -0.0115(15)
C13 0.103(3) 0.063(2) 0.070(2) 0.025(2) 0.016(2) -0.0013(18)
C14 0.102(3) 0.081(3) 0.069(2) -0.004(2) 0.017(2) 0.007(2)
C15 0.069(2) 0.114(3) 0.080(2) -0.009(2) 0.027(2) -0.019(3)
C16 0.089(3) 0.126(4) 0.105(3) 0.039(3) 0.036(3) -0.017(3)
C17 0.092(3) 0.086(2) 0.083(3) 0.035(2) 0.020(2) -0.002(2)
C18 0.133(3) 0.0469(18) 0.068(2) -0.003(2) 0.033(2) -0.0070(16)
C19 0.0542(19) 0.071(2) 0.0594(18) 0.0083(17) 0.0047(15) 0.0032(16)
C20 0.052(2) 0.113(3) 0.175(4) -0.002(2) 0.012(3) -0.035(3)
C21 0.064(3) 0.073(2) 0.132(4) -0.005(2) 0.014(3) 0.002(2)
C22 0.064(3) 0.095(3) 0.137(4) 0.006(2) 0.021(3) 0.022(3)
C23 0.133(5) 0.124(4) 0.179(6) 0.011(4) 0.085(5) 0.043(4)
C24 0.238(9) 0.129(5) 0.161(6) -0.053(6) 0.116(7) 0.003(5)
C25 0.223(9) 0.207(7) 0.145(6) -0.120(7) 0.039(6) 0.001(5)
C26 0.102(4) 0.170(5) 0.158(5) -0.049(4) 0.006(4) 0.008(4)
C27 0.093(3) 0.086(3) 0.188(5) 0.038(2) 0.017(3) 0.032(3)

loop_
_atom_type_symbol
_atom_type_description
_atom_type_scat_dispersion_real
_atom_type_scat_dispersion_imag
_atom_type_scat_source
C C 0.0033 0.0016 'International Tables Vol C Tables 4.2.6.8 and 6.1.1.4'
H H 0.0000 0.0000 'International Tables Vol C Tables 4.2.6.8 and 6.1.1.4'
N N 0.0061 0.0033 'International Tables Vol C Tables 4.2.6.8 and 6.1.1.4'
S S 0.1246 0.1234 'International Tables Vol C Tables 4.2.6.8 and 6.1.1.4'
Tl Tl -2.8358 9.6688 'International Tables Vol C Tables 4.2.6.8 and 6.1.1.4'

loop_
_geom_angle_atom_site_label_1
_geom_angle_atom_site_label_2
_geom_angle_atom_site_label_3
_geom_angle_site_symmetry_3
_geom_angle
_geom_angle_publ_flag
S1 Tl1 S3 . 78.22(2) y
S4 Tl1 S3 . 60.32(2) y
S5 Tl1 S4 . 76.80(3) y
S5 Tl1 S6 . 64.52(3) y
S6 Tl1 S1 . 82.94(2) y
S2 Tl1 S3 3_655 163.05(2) y
S2 Tl1 S5 . 86.57(3) ?
S2 Tl1 S6 . 95.94(3) ?
S2 Tl1 S4 . 86.63(3) ?
S6 Tl1 S4 . 140.94(2) ?
S2 Tl1 S1 . 64.44(3) ?
S5 Tl1 S1 . 134.02(3) ?
S4 Tl1 S1 . 131.55(2) ?
S2 Tl1 S3 . 84.84(2) ?
S5 Tl1 S3 . 136.63(2) ?
S6 Tl1 S3 . 158.72(2) ?
S5 Tl1 S3 3_655 78.10(2) ?
S6 Tl1 S3 3_655 84.05(2) ?
S4 Tl1 S3 3_655 82.89(2) ?
S1 Tl1 S3 3_655 132.08(2) ?
S3 Tl1 S3 3_655 101.319(18) ?
C1 S1 Tl1 . 83.15(11) ?
C1 S2 Tl1 . 92.29(10) ?
C10 S3 Tl1 . 84.77(10) ?
C10 S3 Tl1 3_655 87.45(9) ?
Tl1 S3 Tl1 3_655 78.681(18) ?
C10 S4 Tl1 . 89.75(10) ?
C19 S5 Tl1 . 87.73(10) ?
C19 S6 Tl1 . 85.68(10) ?
C1 N1 C9 . 121.5(4) ?
C1 N1 C2 . 121.8(3) ?
C9 N1 C2 . 116.7(3) ?
C10 N2 C18 . 122.9(3) ?
C10 N2 C11 . 122.6(3) ?
C18 N2 C11 . 114.4(2) ?
C19 N3 C27 . 120.9(3) ?
C19 N3 C20 . 123.3(3) ?
C27 N3 C20 . 115.8(3) ?
N1 C1 S1 . 122.4(3) ?
N1 C1 S2 . 117.4(3) ?
S1 C1 S2 . 120.11(17) ?
N1 C2 C3 . 112.5(3) ?
N1 C2 H2A . 109.1 ?
C3 C2 H2A . 109.1 ?
N1 C2 H2B . 109.1 ?
C3 C2 H2B . 109.1 ?
H2A C2 H2B . 107.8 ?
C8 C3 C4 . 119.6(4) ?
C8 C3 C2 . 121.3(3) ?
C4 C3 C2 . 119.1(4) ?
C5 C4 C3 . 119.4(4) ?
C5 C4 H4 . 120.3 ?
C3 C4 H4 . 120.3 ?
C6 C5 C4 . 120.4(4) ?
C6 C5 H5 . 119.8 ?
C4 C5 H5 . 119.8 ?
C7 C6 C5 . 119.4(5) ?
C7 C6 H6 . 120.3 ?
C5 C6 H6 . 120.3 ?
C6 C7 C8 . 121.1(5) ?
C6 C7 H7 . 119.5 ?
C8 C7 H7 . 119.5 ?
C3 C8 C7 . 120.0(4) ?
C3 C8 H8 . 120.0 ?
C7 C8 H8 . 120.0 ?
N1 C9 H9A . 109.5 ?
N1 C9 H9B . 109.5 ?
H9A C9 H9B . 109.5 ?
N1 C9 H9C . 109.5 ?
H9A C9 H9C . 109.5 ?
H9B C9 H9C . 109.5 ?
N2 C10 S4 . 120.1(2) ?
N2 C10 S3 . 120.3(2) ?
S4 C10 S3 . 119.54(16) ?
N2 C11 C12 . 112.7(2) ?
N2 C11 H11A . 109.0 ?
C12 C11 H11A . 109.0 ?
N2 C11 H11B . 109.0 ?
C12 C11 H11B . 109.0 ?
H11A C11 H11B . 107.8 ?
C13 C12 C17 . 118.3(3) ?
C13 C12 C11 . 122.4(3) ?
C17 C12 C11 . 119.3(3) ?
C12 C13 C14 . 120.8(3) ?
C12 C13 H13 . 119.6 ?
C14 C13 H13 . 119.6 ?
C15 C14 C13 . 120.7(3) ?
C15 C14 H14 . 119.7 ?
C13 C14 H14 . 119.7 ?
C14 C15 C16 . 118.8(3) ?
C14 C15 H15 . 120.6 ?
C16 C15 H15 . 120.6 ?
C15 C16 C17 . 120.8(4) ?
C15 C16 H16 . 119.6 ?
C17 C16 H16 . 119.6 ?
C12 C17 C16 . 120.7(4) ?
C12 C17 H17 . 119.7 ?
C16 C17 H17 . 119.7 ?
N2 C18 H18A . 109.5 ?
N2 C18 H18B . 109.5 ?
H18A C18 H18B . 109.5 ?
N2 C18 H18C . 109.5 ?
H18A C18 H18C . 109.5 ?
H18B C18 H18C . 109.5 ?
N3 C19 S6 . 120.8(2) ?
N3 C19 S5 . 119.9(2) ?
S6 C19 S5 . 119.32(17) ?
N3 C20 C21 . 113.2(3) ?
N3 C20 H20A . 108.9 ?
C21 C20 H20A . 108.9 ?
N3 C20 H20B . 108.9 ?
C21 C20 H20B . 108.9 ?
H20A C20 H20B . 107.8 ?
C26 C21 C22 . 119.4(5) ?
C26 C21 C20 . 120.4(4) ?
C22 C21 C20 . 120.2(4) ?
C23 C22 C21 . 121.2(5) ?
C23 C22 H22 . 119.4 ?
C21 C22 H22 . 119.4 ?
C24 C23 C22 . 120.3(6) ?
C24 C23 H23 . 119.8 ?
C22 C23 H23 . 119.8 ?
C23 C24 C25 . 119.2(7) ?
C23 C24 H24 . 120.4 ?
C25 C24 H24 . 120.4 ?
C26 C25 C24 . 119.9(7) ?
C26 C25 H25 . 120.1 ?
C24 C25 H25 . 120.1 ?
C21 C26 C25 . 119.8(6) ?
C21 C26 H26 . 120.1 ?
C25 C26 H26 . 120.1 ?
N3 C27 H27A . 109.5 ?
N3 C27 H27B . 109.5 ?
H27A C27 H27B . 109.5 ?
N3 C27 H27C . 109.5 ?
H27A C27 H27C . 109.5 ?
H27B C27 H27C . 109.5 ?

loop_
_geom_bond_atom_site_label_1
_geom_bond_atom_site_label_2
_geom_bond_site_symmetry_2
_geom_bond_distance
_geom_bond_publ_flag
Tl1 S1 . 2.9241(8) y
Tl1 S2 . 2.6210(8) y
Tl1 S3 . 3.0242(8) y
Tl1 S4 . 2.8736(8) y
Tl1 S5 . 2.7325(9) y
Tl1 S6 . 2.8109(8) y
Tl1 S3 3_655 3.1605(8) y
S1 C1 . 1.692(3) ?
S2 C1 . 1.732(3) ?
S3 C10 . 1.719(3) ?
S3 Tl1 3_655 3.1605(8) ?
S4 C10 . 1.714(3) ?
S5 C19 . 1.727(3) ?
S6 C19 . 1.702(3) ?
N1 C1 . 1.345(4) ?
N1 C9 . 1.461(5) ?
N1 C2 . 1.463(5) ?
N2 C10 . 1.339(3) ?
N2 C18 . 1.463(4) ?
N2 C11 . 1.466(4) ?
N3 C19 . 1.332(4) ?
N3 C27 . 1.459(4) ?
N3 C20 . 1.469(4) ?
C2 C3 . 1.522(5) ?
C2 H2A . 0.9700 ?
C2 H2B . 0.9700 ?
C3 C8 . 1.354(5) ?
C3 C4 . 1.392(5) ?
C4 C5 . 1.377(6) ?
C4 H4 . 0.9300 ?
C5 C6 . 1.366(6) ?
C5 H5 . 0.9300 ?
C6 C7 . 1.360(5) ?
C6 H6 . 0.9300 ?
C7 C8 . 1.374(5) ?
C7 H7 . 0.9300 ?
C8 H8 . 0.9300 ?
C9 H9A . 0.9600 ?
C9 H9B . 0.9600 ?
C9 H9C . 0.9600 ?
C11 C12 . 1.522(4) ?
C11 H11A . 0.9700 ?
C11 H11B . 0.9700 ?
C12 C13 . 1.354(4) ?
C12 C17 . 1.369(4) ?
C13 C14 . 1.379(4) ?
C13 H13 . 0.9300 ?
C14 C15 . 1.354(4) ?
C14 H14 . 0.9300 ?
C15 C16 . 1.356(5) ?
C15 H15 . 0.9300 ?
C16 C17 . 1.371(5) ?
C16 H16 . 0.9300 ?
C17 H17 . 0.9300 ?
C18 H18A . 0.9600 ?
C18 H18B . 0.9600 ?
C18 H18C . 0.9600 ?
C20 C21 . 1.510(5) ?
C20 H20A . 0.9700 ?
C20 H20B . 0.9700 ?
C21 C26 . 1.352(6) ?
C21 C22 . 1.368(5) ?
C22 C23 . 1.351(6) ?
C22 H22 . 0.9300 ?
C23 C24 . 1.347(7) ?
C23 H23 . 0.9300 ?
C24 C25 . 1.390(8) ?
C24 H24 . 0.9300 ?
C25 C26 . 1.377(7) ?
C25 H25 . 0.9300 ?
C26 H26 . 0.9300 ?
C27 H27A . 0.9600 ?
C27 H27B . 0.9600 ?
C27 H27C . 0.9600 ?

loop_
_geom_hbond_atom_site_label_D
_geom_hbond_atom_site_label_H
_geom_hbond_atom_site_label_A
_geom_hbond_site_symmetry_A
_geom_hbond_distance_DH
_geom_hbond_distance_HA
_geom_hbond_distance_DA
_geom_hbond_angle_DHA
C2 H2B S1 . 0.97 2.51 3.030(5) 113.2
C11 H11A S3 . 0.97 2.51 3.009(3) 111.6
C18 H18C S4 . 0.96 2.51 3.008(3) 112.4
C20 H20B S5 . 0.97 2.46 3.012(4) 116.1
C18 H18A S1 1_565 0.96 2.87 3.654(3) 140.0
